data_1008863
loop_
_publ_author_name
'Armstrong, A R'
'David, W I F'
'Gameson, I'
'Edwards, P P'
'Capponi, J J'
'Bordet, P'
'Marezio, M'

_publ_section_title
;
Pressure-induced structural changes in superconducting Hg Ba2 Ca(n-1)
Cu(n) O(2n+2+d) (n=1,2,3) componunds
;
_journal_coden_ASTM PRBMDO
_journal_name_full
;
Physical Review, Serie 3. B - Condensed Matter (18,1978-)
;
_journal_page_first 15551
_journal_page_last 15557
_journal_paper_doi 10.1103/PhysRevB.52.15551
_journal_volume 52
_journal_year 1995
_chemical_formula_structural 'Hg Ba2 Ca2 Cu3 O8.16'
_chemical_formula_sum 'Ba2 Ca2 Cu3 Hg O8.16'
_chemical_name_systematic
;
Mercury barium calcium copper oxide (1/2/2/3/8.16)
;
_space_group_IT_number 123
_symmetry_cell_setting tetragonal
_symmetry_Int_Tables_number 123
_symmetry_space_group_name_Hall '-P 4 2'
_symmetry_space_group_name_H-M 'P 4/m m m'
_cell_angle_alpha 90
_cell_angle_beta 90
_cell_angle_gamma 90
_cell_formula_units_Z 1
_cell_length_a 3.85159(3)
_cell_length_b 3.85159
_cell_length_c 15.7644(4)
_cell_volume 233.9
_cod_database_code 1008863

loop_
_symmetry_equiv_pos_as_xyz
x,y,z
-x,-y,z
-x,y,z
x,-y,z
-y,x,z
y,-x,z
y,x,z
-y,-x,z
-x,-y,-z
x,y,-z
x,-y,-z
-x,y,-z
y,-x,-z
-y,x,-z
-y,-x,-z
y,x,-z

loop_
_atom_site_label
_atom_site_type_symbol
_atom_site_symmetry_multiplicity
_atom_site_Wyckoff_symbol
_atom_site_fract_x
_atom_site_fract_y
_atom_site_fract_z
_atom_site_occupancy
_atom_site_attached_hydrogens
_atom_site_calc_flag
Hg1 Hg2+ 1 a 0. 0. 0. 1. 0 d
Ba1 Ba2+ 2 h 0.5 0.5 0.1696(4) 1. 0 d
Ca1 Ca2+ 2 h 0.5 0.5 0.3950(5) 1. 0 d
Cu1 Cu2+ 1 b 0. 0. 0.5 1. 0 d
Cu2 Cu2+ 2 g 0. 0. 0.2986(3) 1. 0 d
O1 O2- 2 e 0. 0.5 0.5 1. 0 d
O2 O2- 4 i 0.5 0. 0.3014(3) 1. 0 d
O3 O2- 2 g 0. 0. 0.1256(4) 1. 0 d
O4 O2- 1 c 0.5 0.5 0. 0.16(3) 0 d

loop_
_atom_type_symbol
_atom_type_oxidation_number
Hg2+ 2.000
Ba2+ 2.000
Ca2+ 2.000
Cu2+ 2.110
O2- -2.000
